data_7015206
loop_
_publ_author_name
'Hu, Xiong'
'Dou, Wei'
'Xu, Chan'
'Tang, Xiaoliang'
'Zheng, Jiangrong'
'Liu, Weisheng'

_publ_section_title
;
 Lanthanide radii controlled one-dimensional polymer and dinuclear
 complexes and their fluorescent properties.
;
_journal_issue 13
_journal_name_full 'Dalton transactions (Cambridge, England : 2003)'
_journal_page_first 3412
_journal_page_last 3418
_journal_paper_doi 10.1039/c0dt01350a
_journal_volume 40
_journal_year 2011
_chemical_formula_sum 'C30 H54 Eu N3 O18 P3'
_chemical_formula_weight 989.63
_chemical_name_systematic
;
?
;
_space_group_IT_number 14
_symmetry_cell_setting monoclinic
_symmetry_space_group_name_Hall '-P 2ybc'
_symmetry_space_group_name_H-M 'P 1 21/c 1'
_atom_sites_solution_hydrogens geom
_atom_sites_solution_primary direct
_atom_sites_solution_secondary difmap
_audit_creation_method SHELXL-97
_cell_angle_alpha 90.00
_cell_angle_beta 105.468(12)
_cell_angle_gamma 90.00
_cell_formula_units_Z 4
_cell_length_a 10.562(2)
_cell_length_b 16.909(4)
_cell_length_c 25.421(5)
_cell_measurement_reflns_used 3924
_cell_measurement_temperature 293(2)
_cell_measurement_theta_max 23.96
_cell_measurement_theta_min 2.41
_cell_volume 4375.6(16)
_computing_cell_refinement 'Bruker SAINT'
_computing_data_collection 'Bruker APEX2'
_computing_data_reduction 'Bruker SAINT'
_computing_molecular_graphics 'Bruker SHELXTL'
_computing_publication_material 'Bruker SHELXTL'
_computing_structure_refinement 'SHELXL-97 (Sheldrick, 1997)'
_computing_structure_solution 'SHELXS-97 (Sheldrick, 1990)'
_diffrn_ambient_temperature 293(2)
_diffrn_measured_fraction_theta_full 0.999
_diffrn_measured_fraction_theta_max 0.999
_diffrn_measurement_device_type 'Bruker APEX-II CCD'
_diffrn_measurement_method '\f and \w scans'
_diffrn_radiation_monochromator graphite
_diffrn_radiation_source 'fine-focus sealed tube'
_diffrn_radiation_type MoK\a
_diffrn_radiation_wavelength 0.71073
_diffrn_reflns_av_R_equivalents 0.2418
_diffrn_reflns_av_sigmaI/netI 0.1805
_diffrn_reflns_limit_h_max 12
_diffrn_reflns_limit_h_min -6
_diffrn_reflns_limit_k_max 20
_diffrn_reflns_limit_k_min -20
_diffrn_reflns_limit_l_max 30
_diffrn_reflns_limit_l_min -30
_diffrn_reflns_number 22828
_diffrn_reflns_theta_full 25.50
_diffrn_reflns_theta_max 25.50
_diffrn_reflns_theta_min 1.66
_diffrn_standards_number 0
_exptl_absorpt_coefficient_mu 1.614
_exptl_absorpt_correction_T_max 0.785
_exptl_absorpt_correction_T_min 0.731
_exptl_absorpt_correction_type multi-scan
_exptl_absorpt_process_details sadabs
_exptl_crystal_colour colorless
_exptl_crystal_density_diffrn 1.502
_exptl_crystal_density_method 'not measured'
_exptl_crystal_description block
_exptl_crystal_F_000 2028
_exptl_crystal_size_max 0.20
_exptl_crystal_size_mid 0.17
_exptl_crystal_size_min 0.15
_refine_diff_density_max 1.511
_refine_diff_density_min -1.461
_refine_diff_density_rms 0.130
_refine_ls_extinction_coef 0.00099(4)
_refine_ls_extinction_expression Fc^*^=kFc[1+0.001xFc^2^\l^3^/sin(2\q)]^-1/4^
_refine_ls_extinction_method SHELXL
_refine_ls_goodness_of_fit_ref 1.095
_refine_ls_hydrogen_treatment constr
_refine_ls_matrix_type full
_refine_ls_number_parameters 509
_refine_ls_number_reflns 8140
_refine_ls_number_restraints 0
_refine_ls_restrained_S_all 1.095
_refine_ls_R_factor_all 0.1397
_refine_ls_R_factor_gt 0.0604
_refine_ls_shift/su_max 0.001
_refine_ls_shift/su_mean 0.000
_refine_ls_structure_factor_coef Fsqd
_refine_ls_weighting_details 'calc w=1/[\s^2^(Fo^2^)+(0.0039P)^2^+0.2000P] where P=(Fo^2^+2Fc^2^)/3'
_refine_ls_weighting_scheme calc
_refine_ls_wR_factor_gt 0.0955
_refine_ls_wR_factor_ref 0.1096
_reflns_number_gt 4551
_reflns_number_total 8140
_reflns_threshold_expression >2sigma(I)
_cod_data_source_file c0dt01350a.txt
_cod_data_source_block Eu
_cod_depositor_comments
;
The following automatic conversions were performed:
'_symmetry_cell_setting' value 'Monoclinic' changed to 'monoclinic'
according to '/home/saulius/struct/CIF-dictionaries/cif_core.dic'
dictionary named 'cif_core.dic' version 2.4.1 from 2010-06-29.

Automatic conversion script
Id: cif_fix_enum 1555 2011-01-17 13:19:09Z saulius 
;
_cod_original_sg_symbol_H-M P2(1)/c
_cod_database_code 7015206

loop_
_symmetry_equiv_pos_as_xyz
'x, y, z'
'-x, y+1/2, -z+1/2'
'-x, -y, -z'
'x, -y-1/2, z-1/2'

loop_
_atom_site_label
_atom_site_type_symbol
_atom_site_fract_x
_atom_site_fract_y
_atom_site_fract_z
_atom_site_U_iso_or_equiv
_atom_site_adp_type
_atom_site_occupancy
_atom_site_symmetry_multiplicity
_atom_site_calc_flag
_atom_site_refinement_flags
_atom_site_disorder_assembly
_atom_site_disorder_group
Eu1 Eu 0.29102(3) 0.69065(2) 0.769560(15) 0.03897(14) Uani 1 1 d . . .
P2 P 0.28901(18) 0.47266(12) 0.79797(9) 0.0417(6) Uani 1 1 d . . .
P3 P 0.74847(18) 0.31298(14) 1.08943(8) 0.0434(5) Uani 1 1 d . . .
P4 P 0.2598(2) 0.61115(14) 0.62715(9) 0.0523(6) Uani 1 1 d . . .
C1 C 0.4700(6) 0.4025(4) 0.8886(3) 0.043(2) Uani 1 1 d . . .
C4 C 0.5710(6) 0.3913(4) 1.0025(3) 0.039(2) Uani 1 1 d . . .
C2 C 0.5751(6) 0.4533(4) 0.9158(3) 0.042(2) Uani 1 1 d . . .
C8 C 0.6329(6) 0.5121(5) 0.8842(3) 0.059(3) Uani 1 1 d . . .
H8A H 0.5741 0.5191 0.8485 0.089 Uiso 1 1 calc R . .
H8B H 0.7159 0.4929 0.8808 0.089 Uiso 1 1 calc R . .
H8C H 0.6455 0.5618 0.9031 0.089 Uiso 1 1 calc R . .
C6 C 0.4185(6) 0.3483(4) 0.9182(3) 0.045(2) Uani 1 1 d . . .
C9 C 0.7408(6) 0.4996(5) 1.0019(3) 0.057(3) Uani 1 1 d . . .
H9A H 0.7679 0.4874 1.0401 0.086 Uiso 1 1 calc R . .
H9B H 0.7145 0.5541 0.9970 0.086 Uiso 1 1 calc R . .
H9C H 0.8127 0.4906 0.9861 0.086 Uiso 1 1 calc R . .
C5 C 0.4665(7) 0.3423(5) 0.9744(3) 0.042(2) Uani 1 1 d . . .
C3 C 0.6226(6) 0.4455(4) 0.9731(3) 0.041(2) Uani 1 1 d . . .
N1 N 0.3252(7) 0.8589(5) 0.7522(4) 0.070(2) Uani 1 1 d . . .
O12 O 0.3005(7) 0.8339(4) 0.7960(3) 0.089(2) Uani 1 1 d . . .
O11 O 0.3369(7) 0.8080(4) 0.7180(3) 0.093(2) Uani 1 1 d . . .
C20 C 0.0672(7) 0.5167(5) 0.5533(3) 0.048(2) Uani 1 1 d . . .
C21 C -0.0477(7) 0.5580(5) 0.5285(3) 0.051(2) Uani 1 1 d . . .
C22 C 0.1152(7) 0.4592(5) 0.5252(4) 0.052(2) Uani 1 1 d . . .
C25 C 0.2400(8) 0.4129(5) 0.5529(4) 0.095(4) Uani 1 1 d . . .
H25A H 0.2720 0.4299 0.5901 0.143 Uiso 1 1 calc R . .
H25B H 0.3059 0.4224 0.5339 0.143 Uiso 1 1 calc R . .
H25C H 0.2203 0.3574 0.5519 0.143 Uiso 1 1 calc R . .
N2 N 0.5750(9) 0.7042(6) 0.8197(4) 0.082(3) Uani 1 1 d . . .
O15 O 0.4941(6) 0.7104(4) 0.8454(3) 0.077(2) Uani 1 1 d . . .
O14 O 0.5288(5) 0.6836(5) 0.7705(3) 0.122(3) Uani 1 1 d . . .
O3 O 0.1930(5) 0.4577(3) 0.8347(2) 0.0558(16) Uani 1 1 d . . .
O1 O 0.3273(4) 0.5568(3) 0.7974(2) 0.0500(15) Uani 1 1 d . . .
O2 O 0.2221(5) 0.4443(3) 0.7380(2) 0.0590(17) Uani 1 1 d . . .
O18 O 0.0706(4) 0.6259(3) 0.7368(2) 0.0579(17) Uani 1 1 d . . .
O17 O 0.0747(5) 0.7504(4) 0.7243(3) 0.080(2) Uani 1 1 d . . .
C10 C 0.4036(7) 0.2839(5) 1.0031(4) 0.063(3) Uani 1 1 d . . .
H10A H 0.3098 0.2879 0.9897 0.095 Uiso 1 1 calc R . .
H10B H 0.4293 0.2945 1.0416 0.095 Uiso 1 1 calc R . .
H10C H 0.4310 0.2315 0.9966 0.095 Uiso 1 1 calc R . .
C11 C 0.3093(8) 0.2925(5) 0.8892(4) 0.075(3) Uani 1 1 d . . .
H11A H 0.2266 0.3120 0.8926 0.112 Uiso 1 1 calc R . .
H11B H 0.3253 0.2409 0.9054 0.112 Uiso 1 1 calc R . .
H11C H 0.3072 0.2893 0.8513 0.112 Uiso 1 1 calc R . .
C7 C 0.4221(6) 0.4076(4) 0.8276(3) 0.048(2) Uani 1 1 d . . .
H7A H 0.3963 0.3548 0.8139 0.058 Uiso 1 1 calc R . .
H7B H 0.4960 0.4229 0.8139 0.058 Uiso 1 1 calc R . .
C12 C 0.1631(10) 0.3651(6) 0.7261(4) 0.104(4) Uani 1 1 d . . .
H12A H 0.2253 0.3300 0.7159 0.125 Uiso 1 1 calc R . .
H12B H 0.1445 0.3439 0.7587 0.125 Uiso 1 1 calc R . .
C14 C 0.0627(8) 0.4937(6) 0.8253(4) 0.083(3) Uani 1 1 d . . .
H14A H 0.0720 0.5479 0.8382 0.100 Uiso 1 1 calc R . .
H14B H 0.0205 0.4946 0.7864 0.100 Uiso 1 1 calc R . .
O6 O 0.7028(5) 0.2361(3) 1.0567(2) 0.0646(17) Uani 1 1 d . . .
O5 O 0.8681(5) 0.3431(3) 1.0695(2) 0.0688(19) Uani 1 1 d . . .
C18 C 0.9950(9) 0.3069(8) 1.0861(5) 0.129(5) Uani 1 1 d . . .
H18A H 1.0360 0.3202 1.1239 0.155 Uiso 1 1 calc R . .
H18B H 0.9849 0.2499 1.0836 0.155 Uiso 1 1 calc R . .
O4 O 0.7815(4) 0.3033(3) 1.14890(19) 0.0480(14) Uani 1 1 d . . .
O7 O 0.2816(5) 0.6432(3) 0.6829(2) 0.0577(16) Uani 1 1 d . . .
O10 O 0.2072(5) 0.6727(3) 0.5810(2) 0.0657(18) Uani 1 1 d . . .
O8 O 0.3881(6) 0.5784(4) 0.6160(3) 0.083(2) Uani 1 1 d . . .
C26 C 0.2632(10) 0.7521(6) 0.5833(4) 0.090(4) Uani 1 1 d . . .
H26A H 0.3385 0.7566 0.6149 0.108 Uiso 1 1 calc R . .
H26B H 0.2924 0.7619 0.5508 0.108 Uiso 1 1 calc R . .
C23 C 0.1373(7) 0.5358(5) 0.6140(3) 0.056(2) Uani 1 1 d . . .
H23A H 0.1778 0.4874 0.6311 0.067 Uiso 1 1 calc R . .
H23B H 0.0706 0.5507 0.6319 0.067 Uiso 1 1 calc R . .
C24 C -0.1033(8) 0.6192(6) 0.5595(4) 0.087(4) Uani 1 1 d . . .
H24A H -0.0419 0.6286 0.5943 0.131 Uiso 1 1 calc R . .
H24B H -0.1846 0.6002 0.5649 0.131 Uiso 1 1 calc R . .
H24C H -0.1187 0.6675 0.5390 0.131 Uiso 1 1 calc R . .
C40 C 0.6219(6) 0.3847(4) 1.0632(3) 0.044(2) Uani 1 1 d . . .
H40A H 0.5483 0.3726 1.0779 0.052 Uiso 1 1 calc R . .
H40B H 0.6552 0.4361 1.0773 0.052 Uiso 1 1 calc R . .
O16 O 0.6920(6) 0.7148(5) 0.8372(3) 0.146(4) Uani 1 1 d . . .
O13 O 0.3365(7) 0.9303(4) 0.7429(4) 0.109(3) Uani 1 1 d . . .
C16 C 0.7005(12) 0.1597(7) 1.0757(4) 0.110(4) Uani 1 1 d . . .
H16A H 0.6308 0.1561 1.0939 0.132 Uiso 1 1 calc R . .
H16B H 0.7827 0.1500 1.1029 0.132 Uiso 1 1 calc R . .
C17 C 0.6822(17) 0.1003(7) 1.0370(6) 0.198(8) Uani 1 1 d . . .
H17A H 0.6046 0.1111 1.0082 0.298 Uiso 1 1 calc R . .
H17B H 0.6723 0.0505 1.0537 0.298 Uiso 1 1 calc R . .
H17C H 0.7569 0.0979 1.0223 0.298 Uiso 1 1 calc R . .
C19 C 1.0744(10) 0.3304(12) 1.0550(6) 0.217(10) Uani 1 1 d . . .
H19A H 1.1423 0.2918 1.0573 0.326 Uiso 1 1 calc R . .
H19B H 1.1134 0.3805 1.0680 0.326 Uiso 1 1 calc R . .
H19C H 1.0238 0.3356 1.0177 0.326 Uiso 1 1 calc R . .
C15 C -0.0158(10) 0.4525(8) 0.8517(6) 0.164(7) Uani 1 1 d . . .
H15A H -0.0344 0.4009 0.8358 0.247 Uiso 1 1 calc R . .
H15B H -0.0966 0.4807 0.8480 0.247 Uiso 1 1 calc R . .
H15C H 0.0293 0.4474 0.8897 0.247 Uiso 1 1 calc R . .
C27 C 0.1663(10) 0.8086(6) 0.5870(5) 0.110(4) Uani 1 1 d . . .
H27A H 0.1014 0.8122 0.5525 0.166 Uiso 1 1 calc R . .
H27B H 0.2070 0.8593 0.5964 0.166 Uiso 1 1 calc R . .
H27C H 0.1249 0.7925 0.6146 0.166 Uiso 1 1 calc R . .
C28 C 0.4958(11) 0.5477(9) 0.6564(6) 0.152(6) Uani 1 1 d . . .
H28A H 0.4958 0.5699 0.6916 0.182 Uiso 1 1 calc R . .
H28B H 0.4867 0.4908 0.6584 0.182 Uiso 1 1 calc R . .
C13 C 0.0454(10) 0.3674(7) 0.6833(4) 0.140(6) Uani 1 1 d . . .
H13A H -0.0192 0.3980 0.6946 0.209 Uiso 1 1 calc R . .
H13B H 0.0133 0.3145 0.6748 0.209 Uiso 1 1 calc R . .
H13C H 0.0625 0.3911 0.6516 0.209 Uiso 1 1 calc R . .
N3 N 0.0113(7) 0.6871(5) 0.7194(3) 0.072(2) Uani 1 1 d . . .
O19 O -0.1079(6) 0.6867(4) 0.6981(4) 0.139(4) Uani 1 1 d . . .
C29 C 0.6120(12) 0.5651(9) 0.6451(7) 0.204(9) Uani 1 1 d . . .
H29A H 0.6035 0.5569 0.6070 0.306 Uiso 1 1 calc R . .
H29B H 0.6798 0.5312 0.6662 0.306 Uiso 1 1 calc R . .
H29C H 0.6346 0.6193 0.6543 0.306 Uiso 1 1 calc R . .

loop_
_atom_site_aniso_label
_atom_site_aniso_U_11
_atom_site_aniso_U_22
_atom_site_aniso_U_33
_atom_site_aniso_U_23
_atom_site_aniso_U_13
_atom_site_aniso_U_12
Eu1 0.0450(2) 0.0417(2) 0.0284(2) -0.0010(2) 0.00659(15) -0.00431(19)
P2 0.0442(12) 0.0427(12) 0.0353(13) 0.0005(10) 0.0055(10) -0.0003(9)
P3 0.0441(11) 0.0528(13) 0.0340(11) 0.0056(12) 0.0117(9) 0.0085(10)
P4 0.0657(15) 0.0576(15) 0.0330(13) -0.0108(12) 0.0118(11) -0.0126(11)
C1 0.039(4) 0.042(5) 0.044(5) 0.004(4) 0.005(4) 0.010(3)
C4 0.036(4) 0.040(5) 0.041(5) 0.010(4) 0.008(4) 0.010(3)
C2 0.039(4) 0.042(5) 0.045(5) 0.012(4) 0.011(4) 0.014(3)
C8 0.048(5) 0.068(6) 0.061(6) 0.016(5) 0.013(4) 0.002(4)
C6 0.043(4) 0.034(4) 0.055(6) 0.009(4) 0.004(4) -0.003(3)
C9 0.053(5) 0.060(6) 0.052(6) -0.002(5) 0.002(4) -0.009(4)
C5 0.039(4) 0.050(5) 0.040(5) 0.005(4) 0.013(4) 0.006(3)
C3 0.038(4) 0.041(5) 0.043(5) 0.000(4) 0.008(4) 0.005(3)
N1 0.080(5) 0.052(6) 0.083(7) 0.005(6) 0.032(5) -0.020(4)
O12 0.154(6) 0.057(5) 0.074(5) -0.017(4) 0.061(5) -0.016(4)
O11 0.157(6) 0.062(5) 0.087(5) -0.026(5) 0.078(5) -0.028(4)
C20 0.061(5) 0.046(5) 0.038(5) -0.011(4) 0.013(4) -0.015(4)
C21 0.062(5) 0.046(5) 0.050(6) -0.024(5) 0.021(4) -0.008(4)
C22 0.055(5) 0.041(5) 0.061(6) -0.014(5) 0.019(4) -0.012(4)
C25 0.097(7) 0.063(7) 0.103(9) -0.020(7) -0.016(6) 0.022(5)
N2 0.075(7) 0.112(8) 0.046(5) 0.017(6) -0.006(5) -0.023(6)
O15 0.060(4) 0.125(6) 0.043(4) 0.001(4) 0.010(3) -0.028(4)
O14 0.043(4) 0.226(10) 0.099(6) 0.005(7) 0.024(4) -0.012(5)
O3 0.051(3) 0.067(4) 0.054(4) 0.013(3) 0.023(3) 0.003(3)
O1 0.040(3) 0.044(3) 0.061(4) 0.007(3) 0.005(2) 0.001(2)
O2 0.075(3) 0.049(3) 0.045(4) -0.003(3) 0.001(3) -0.012(3)
O18 0.044(3) 0.052(4) 0.070(4) 0.012(4) 0.003(3) 0.000(3)
O17 0.071(4) 0.054(4) 0.106(6) 0.014(4) 0.009(4) 0.010(3)
C10 0.056(5) 0.081(7) 0.055(6) 0.019(5) 0.016(4) -0.010(4)
C11 0.093(6) 0.053(6) 0.064(6) 0.008(5) -0.004(5) -0.021(5)
C7 0.053(5) 0.040(5) 0.049(5) -0.005(4) 0.010(4) 0.010(4)
C12 0.143(9) 0.070(8) 0.075(8) -0.003(7) -0.014(7) -0.040(6)
C14 0.065(6) 0.112(9) 0.082(8) 0.009(8) 0.035(6) 0.010(6)
O6 0.098(4) 0.053(4) 0.039(4) -0.002(3) 0.011(3) 0.017(3)
O5 0.039(3) 0.106(5) 0.070(4) 0.041(4) 0.028(3) 0.021(3)
C18 0.056(7) 0.200(13) 0.140(12) 0.102(12) 0.041(7) 0.029(8)
O4 0.045(3) 0.060(4) 0.037(3) 0.002(3) 0.008(2) 0.007(2)
O7 0.064(3) 0.059(4) 0.047(4) -0.012(3) 0.010(3) -0.007(3)
O10 0.095(4) 0.059(4) 0.038(3) -0.002(3) 0.009(3) -0.029(3)
O8 0.074(4) 0.109(6) 0.070(5) -0.018(5) 0.028(4) 0.006(4)
C26 0.135(9) 0.073(8) 0.059(7) -0.007(7) 0.021(7) -0.042(7)
C23 0.072(5) 0.056(6) 0.045(5) -0.012(5) 0.027(4) -0.010(4)
C24 0.078(6) 0.098(8) 0.093(8) -0.051(7) 0.033(6) -0.004(5)
C40 0.039(4) 0.043(5) 0.051(5) -0.007(4) 0.015(4) 0.005(3)
O16 0.043(4) 0.257(11) 0.116(7) 0.040(7) -0.017(4) -0.045(5)
O13 0.171(7) 0.048(4) 0.134(7) 0.005(6) 0.086(6) -0.012(4)
C16 0.193(11) 0.073(8) 0.048(7) 0.007(7) 0.005(7) -0.002(8)
C17 0.44(2) 0.070(10) 0.096(11) -0.030(10) 0.096(14) 0.018(12)
C19 0.061(8) 0.47(3) 0.125(12) 0.032(18) 0.027(8) -0.001(12)
C15 0.089(9) 0.231(16) 0.199(16) 0.000(16) 0.081(10) -0.045(9)
C27 0.133(10) 0.065(8) 0.132(11) 0.007(10) 0.033(8) -0.002(7)
C28 0.078(9) 0.243(18) 0.130(13) -0.018(13) 0.024(9) 0.047(10)
C13 0.161(10) 0.158(12) 0.076(8) 0.006(9) -0.011(8) -0.109(9)
N3 0.052(5) 0.070(6) 0.084(6) 0.017(6) -0.002(4) 0.007(5)
O19 0.052(4) 0.123(6) 0.212(9) 0.039(7) -0.017(5) 0.014(4)
C29 0.098(10) 0.239(18) 0.28(2) 0.127(18) 0.053(12) -0.020(10)

loop_
_atom_type_symbol
_atom_type_description
_atom_type_scat_dispersion_real
_atom_type_scat_dispersion_imag
_atom_type_scat_source
C C 0.0033 0.0016 'International Tables Vol C Tables 4.2.6.8 and 6.1.1.4'
Eu Eu -0.1578 3.6682 'International Tables Vol C Tables 4.2.6.8 and 6.1.1.4'
P P 0.1023 0.0942 'International Tables Vol C Tables 4.2.6.8 and 6.1.1.4'
N N 0.0061 0.0033 'International Tables Vol C Tables 4.2.6.8 and 6.1.1.4'
O O 0.0106 0.0060 'International Tables Vol C Tables 4.2.6.8 and 6.1.1.4'
H H 0.0000 0.0000 'International Tables Vol C Tables 4.2.6.8 and 6.1.1.4'

loop_
_geom_angle_atom_site_label_1
_geom_angle_atom_site_label_2
_geom_angle_atom_site_label_3
_geom_angle
_geom_angle_site_symmetry_1
_geom_angle_site_symmetry_3
_geom_angle_publ_flag
O7 Eu1 O1 85.17(19) . . ?
O7 Eu1 O4 153.23(18) . 3_667 ?
O1 Eu1 O4 81.13(19) . 3_667 ?
O7 Eu1 O17 84.2(2) . . ?
O1 Eu1 O17 125.59(18) . . ?
O4 Eu1 O17 85.2(2) 3_667 . ?
O7 Eu1 O15 126.2(2) . . ?
O1 Eu1 O15 81.93(19) . . ?
O4 Eu1 O15 74.53(19) 3_667 . ?
O17 Eu1 O15 143.1(2) . . ?
O7 Eu1 O11 75.1(2) . . ?
O1 Eu1 O11 151.3(2) . . ?
O4 Eu1 O11 124.9(2) 3_667 . ?
O17 Eu1 O11 73.5(2) . . ?
O15 Eu1 O11 93.0(2) . . ?
O7 Eu1 O18 74.51(19) . . ?
O1 Eu1 O18 75.18(16) . . ?
O4 Eu1 O18 79.79(17) 3_667 . ?
O17 Eu1 O18 50.57(18) . . ?
O15 Eu1 O18 147.8(2) . . ?
O11 Eu1 O18 117.8(2) . . ?
O7 Eu1 O12 125.2(2) . . ?
O1 Eu1 O12 148.2(2) . . ?
O4 Eu1 O12 74.1(2) 3_667 . ?
O17 Eu1 O12 72.4(2) . . ?
O15 Eu1 O12 72.5(2) . . ?
O11 Eu1 O12 51.2(2) . . ?
O18 Eu1 O12 118.6(2) . . ?
O7 Eu1 O14 77.4(2) . . ?
O1 Eu1 O14 82.5(2) . . ?
O4 Eu1 O14 123.0(2) 3_667 . ?
O17 Eu1 O14 145.0(3) . . ?
O15 Eu1 O14 49.2(2) . . ?
O11 Eu1 O14 73.1(3) . . ?
O18 Eu1 O14 145.3(2) . . ?
O12 Eu1 O14 94.3(3) . . ?
O1 P2 O3 112.4(3) . . ?
O1 P2 O2 109.7(3) . . ?
O3 P2 O2 109.5(3) . . ?
O1 P2 C7 114.2(3) . . ?
O3 P2 C7 102.1(4) . . ?
O2 P2 C7 108.6(3) . . ?
O4 P3 O6 114.5(4) . . ?
O4 P3 O5 112.2(3) . . ?
O6 P3 O5 105.2(4) . . ?
O4 P3 C40 114.0(3) . . ?
O6 P3 C40 105.8(3) . . ?
O5 P3 C40 104.2(3) . . ?
O7 P4 O10 114.3(3) . . ?
O7 P4 O8 112.7(3) . . ?
O10 P4 O8 104.7(4) . . ?
O7 P4 C23 111.2(4) . . ?
O10 P4 C23 103.9(3) . . ?
O8 P4 C23 109.5(4) . . ?
C6 C1 C2 120.1(7) . . ?
C6 C1 C7 121.7(7) . . ?
C2 C1 C7 118.2(8) . . ?
C3 C4 C5 118.9(7) . . ?
C3 C4 C40 121.5(7) . . ?
C5 C4 C40 119.6(7) . . ?
C3 C2 C1 117.5(8) . . ?
C3 C2 C8 121.8(7) . . ?
C1 C2 C8 120.8(7) . . ?
C2 C8 H8A 109.5 . . ?
C2 C8 H8B 109.5 . . ?
H8A C8 H8B 109.5 . . ?
C2 C8 H8C 109.5 . . ?
H8A C8 H8C 109.5 . . ?
H8B C8 H8C 109.5 . . ?
C1 C6 C5 121.3(7) . . ?
C1 C6 C11 120.3(7) . . ?
C5 C6 C11 118.4(8) . . ?
C3 C9 H9A 109.5 . . ?
C3 C9 H9B 109.5 . . ?
H9A C9 H9B 109.5 . . ?
C3 C9 H9C 109.5 . . ?
H9A C9 H9C 109.5 . . ?
H9B C9 H9C 109.5 . . ?
C6 C5 C4 119.9(8) . . ?
C6 C5 C10 117.8(7) . . ?
C4 C5 C10 122.3(7) . . ?
C4 C3 C2 122.3(7) . . ?
C4 C3 C9 121.0(6) . . ?
C2 C3 C9 116.7(7) . . ?
O13 N1 O11 120.2(10) . . ?
O13 N1 O12 122.6(10) . . ?
O11 N1 O12 117.2(8) . . ?
N1 O12 Eu1 95.1(6) . . ?
N1 O11 Eu1 96.5(6) . . ?
C22 C20 C21 120.8(7) . . ?
C22 C20 C23 121.0(8) . . ?
C21 C20 C23 118.1(8) . . ?
C22 C21 C20 119.7(8) 3_566 . ?
C22 C21 C24 119.1(8) 3_566 . ?
C20 C21 C24 121.2(7) . . ?
C20 C22 C21 119.5(8) . 3_566 ?
C20 C22 C25 120.7(7) . . ?
C21 C22 C25 119.7(8) 3_566 . ?
C22 C25 H25A 109.5 . . ?
C22 C25 H25B 109.5 . . ?
H25A C25 H25B 109.5 . . ?
C22 C25 H25C 109.5 . . ?
H25A C25 H25C 109.5 . . ?
H25B C25 H25C 109.5 . . ?
O16 N2 O15 126.0(9) . . ?
O16 N2 O14 119.4(11) . . ?
O15 N2 O14 114.6(8) . . ?
N2 O15 Eu1 99.0(6) . . ?
N2 O14 Eu1 96.7(7) . . ?
C14 O3 P2 124.2(6) . . ?
P2 O1 Eu1 153.8(3) . . ?
C12 O2 P2 122.1(6) . . ?
N3 O18 Eu1 95.2(5) . . ?
N3 O17 Eu1 95.8(5) . . ?
C5 C10 H10A 109.5 . . ?
C5 C10 H10B 109.5 . . ?
H10A C10 H10B 109.5 . . ?
C5 C10 H10C 109.5 . . ?
H10A C10 H10C 109.5 . . ?
H10B C10 H10C 109.5 . . ?
C6 C11 H11A 109.5 . . ?
C6 C11 H11B 109.5 . . ?
H11A C11 H11B 109.5 . . ?
C6 C11 H11C 109.5 . . ?
H11A C11 H11C 109.5 . . ?
H11B C11 H11C 109.5 . . ?
C1 C7 P2 118.8(6) . . ?
C1 C7 H7A 107.6 . . ?
P2 C7 H7A 107.6 . . ?
C1 C7 H7B 107.6 . . ?
P2 C7 H7B 107.6 . . ?
H7A C7 H7B 107.1 . . ?
C13 C12 O2 111.6(9) . . ?
C13 C12 H12A 109.3 . . ?
O2 C12 H12A 109.3 . . ?
C13 C12 H12B 109.3 . . ?
O2 C12 H12B 109.3 . . ?
H12A C12 H12B 108.0 . . ?
C15 C14 O3 111.6(10) . . ?
C15 C14 H14A 109.3 . . ?
O3 C14 H14A 109.3 . . ?
C15 C14 H14B 109.3 . . ?
O3 C14 H14B 109.3 . . ?
H14A C14 H14B 108.0 . . ?
C16 O6 P3 128.9(6) . . ?
C18 O5 P3 122.6(6) . . ?
C19 C18 O5 112.3(11) . . ?
C19 C18 H18A 109.1 . . ?
O5 C18 H18A 109.1 . . ?
C19 C18 H18B 109.1 . . ?
O5 C18 H18B 109.1 . . ?
H18A C18 H18B 107.9 . . ?
P3 O4 Eu1 147.5(3) . 3_667 ?
P4 O7 Eu1 173.6(3) . . ?
C26 O10 P4 121.6(5) . . ?
C28 O8 P4 124.6(7) . . ?
C27 C26 O10 109.2(9) . . ?
C27 C26 H26A 109.8 . . ?
O10 C26 H26A 109.8 . . ?
C27 C26 H26B 109.8 . . ?
O10 C26 H26B 109.8 . . ?
H26A C26 H26B 108.3 . . ?
C20 C23 P4 117.6(6) . . ?
C20 C23 H23A 107.9 . . ?
P4 C23 H23A 107.9 . . ?
C20 C23 H23B 107.9 . . ?
P4 C23 H23B 107.9 . . ?
H23A C23 H23B 107.2 . . ?
C21 C24 H24A 109.5 . . ?
C21 C24 H24B 109.5 . . ?
H24A C24 H24B 109.5 . . ?
C21 C24 H24C 109.5 . . ?
H24A C24 H24C 109.5 . . ?
H24B C24 H24C 109.5 . . ?
C4 C40 P3 117.4(6) . . ?
C4 C40 H40A 107.9 . . ?
P3 C40 H40A 107.9 . . ?
C4 C40 H40B 107.9 . . ?
P3 C40 H40B 107.9 . . ?
H40A C40 H40B 107.2 . . ?
O6 C16 C17 116.3(10) . . ?
O6 C16 H16A 108.2 . . ?
C17 C16 H16A 108.2 . . ?
O6 C16 H16B 108.2 . . ?
C17 C16 H16B 108.2 . . ?
H16A C16 H16B 107.4 . . ?
C16 C17 H17A 109.5 . . ?
C16 C17 H17B 109.5 . . ?
H17A C17 H17B 109.5 . . ?
C16 C17 H17C 109.5 . . ?
H17A C17 H17C 109.5 . . ?
H17B C17 H17C 109.5 . . ?
C18 C19 H19A 109.5 . . ?
C18 C19 H19B 109.5 . . ?
H19A C19 H19B 109.5 . . ?
C18 C19 H19C 109.5 . . ?
H19A C19 H19C 109.5 . . ?
H19B C19 H19C 109.5 . . ?
C14 C15 H15A 109.5 . . ?
C14 C15 H15B 109.5 . . ?
H15A C15 H15B 109.5 . . ?
C14 C15 H15C 109.5 . . ?
H15A C15 H15C 109.5 . . ?
H15B C15 H15C 109.5 . . ?
C26 C27 H27A 109.5 . . ?
C26 C27 H27B 109.5 . . ?
H27A C27 H27B 109.5 . . ?
C26 C27 H27C 109.5 . . ?
H27A C27 H27C 109.5 . . ?
H27B C27 H27C 109.5 . . ?
C29 C28 O8 111.4(14) . . ?
C29 C28 H28A 109.4 . . ?
O8 C28 H28A 109.4 . . ?
C29 C28 H28B 109.4 . . ?
O8 C28 H28B 109.4 . . ?
H28A C28 H28B 108.0 . . ?
C12 C13 H13A 109.5 . . ?
C12 C13 H13B 109.5 . . ?
H13A C13 H13B 109.5 . . ?
C12 C13 H13C 109.5 . . ?
H13A C13 H13C 109.5 . . ?
H13B C13 H13C 109.5 . . ?
O18 N3 O19 121.1(8) . . ?
O18 N3 O17 118.4(7) . . ?
O19 N3 O17 120.4(8) . . ?
C28 C29 H29A 109.5 . . ?
C28 C29 H29B 109.5 . . ?
H29A C29 H29B 109.5 . . ?
C28 C29 H29C 109.5 . . ?
H29A C29 H29C 109.5 . . ?
H29B C29 H29C 109.5 . . ?

loop_
_geom_bond_atom_site_label_1
_geom_bond_atom_site_label_2
_geom_bond_distance
_geom_bond_site_symmetry_2
_geom_bond_publ_flag
Eu1 O7 2.322(6) . ?
Eu1 O1 2.371(5) . ?
Eu1 O4 2.396(5) 3_667 ?
Eu1 O17 2.482(5) . ?
Eu1 O15 2.494(5) . ?
Eu1 O11 2.495(7) . ?
Eu1 O18 2.505(5) . ?
Eu1 O12 2.508(6) . ?
Eu1 O14 2.508(6) . ?
P2 O1 1.481(5) . ?
P2 O3 1.572(6) . ?
P2 O2 1.575(5) . ?
P2 C7 1.785(6) . ?
P3 O4 1.467(5) . ?
P3 O6 1.549(6) . ?
P3 O5 1.567(6) . ?
P3 C40 1.796(7) . ?
P4 O7 1.476(6) . ?
P4 O10 1.556(6) . ?
P4 O8 1.559(7) . ?
P4 C23 1.783(7) . ?
C1 C6 1.386(10) . ?
C1 C2 1.427(9) . ?
C1 C7 1.500(10) . ?
C4 C3 1.383(10) . ?
C4 C5 1.413(9) . ?
C4 C40 1.497(10) . ?
C2 C3 1.414(10) . ?
C2 C8 1.507(10) . ?
C8 H8A 0.9600 . ?
C8 H8B 0.9600 . ?
C8 H8C 0.9600 . ?
C6 C5 1.388(10) . ?
C6 C11 1.520(9) . ?
C9 C3 1.563(9) . ?
C9 H9A 0.9600 . ?
C9 H9B 0.9600 . ?
C9 H9C 0.9600 . ?
C5 C10 1.486(10) . ?
N1 O13 1.242(9) . ?
N1 O11 1.251(10) . ?
N1 O12 1.280(10) . ?
C20 C22 1.381(11) . ?
C20 C21 1.397(10) . ?
C20 C23 1.555(10) . ?
C21 C22 1.391(10) 3_566 ?
C21 C24 1.511(11) . ?
C22 C21 1.391(10) 3_566 ?
C22 C25 1.534(10) . ?
C25 H25A 0.9600 . ?
C25 H25B 0.9600 . ?
C25 H25C 0.9600 . ?
N2 O16 1.210(9) . ?
N2 O15 1.210(10) . ?
N2 O14 1.264(10) . ?
O3 C14 1.465(9) . ?
O2 C12 1.474(10) . ?
O18 N3 1.229(8) . ?
O17 N3 1.251(8) . ?
C10 H10A 0.9600 . ?
C10 H10B 0.9600 . ?
C10 H10C 0.9600 . ?
C11 H11A 0.9600 . ?
C11 H11B 0.9600 . ?
C11 H11C 0.9600 . ?
C7 H7A 0.9700 . ?
C7 H7B 0.9700 . ?
C12 C13 1.416(11) . ?
C12 H12A 0.9700 . ?
C12 H12B 0.9700 . ?
C14 C15 1.386(14) . ?
C14 H14A 0.9700 . ?
C14 H14B 0.9700 . ?
O6 C16 1.382(11) . ?
O5 C18 1.430(10) . ?
C18 C19 1.356(15) . ?
C18 H18A 0.9700 . ?
C18 H18B 0.9700 . ?
O4 Eu1 2.396(5) 3_667 ?
O10 C26 1.462(10) . ?
O8 C28 1.412(11) . ?
C26 C27 1.422(13) . ?
C26 H26A 0.9700 . ?
C26 H26B 0.9700 . ?
C23 H23A 0.9700 . ?
C23 H23B 0.9700 . ?
C24 H24A 0.9600 . ?
C24 H24B 0.9600 . ?
C24 H24C 0.9600 . ?
C40 H40A 0.9700 . ?
C40 H40B 0.9700 . ?
C16 C17 1.384(13) . ?
C16 H16A 0.9700 . ?
C16 H16B 0.9700 . ?
C17 H17A 0.9600 . ?
C17 H17B 0.9600 . ?
C17 H17C 0.9600 . ?
C19 H19A 0.9600 . ?
C19 H19B 0.9600 . ?
C19 H19C 0.9600 . ?
C15 H15A 0.9600 . ?
C15 H15B 0.9600 . ?
C15 H15C 0.9600 . ?
C27 H27A 0.9600 . ?
C27 H27B 0.9600 . ?
C27 H27C 0.9600 . ?
C28 C29 1.365(14) . ?
C28 H28A 0.9700 . ?
C28 H28B 0.9700 . ?
C13 H13A 0.9600 . ?
C13 H13B 0.9600 . ?
C13 H13C 0.9600 . ?
N3 O19 1.230(7) . ?
C29 H29A 0.9600 . ?
C29 H29B 0.9600 . ?
C29 H29C 0.9600 . ?

loop_
_geom_torsion_atom_site_label_1
_geom_torsion_atom_site_label_2
_geom_torsion_atom_site_label_3
_geom_torsion_atom_site_label_4
_geom_torsion
_geom_torsion_site_symmetry_1
_geom_torsion_site_symmetry_2
_geom_torsion_site_symmetry_3
_geom_torsion_site_symmetry_4
_geom_torsion_publ_flag
C6 C1 C2 C3 0.0(11) . . . . ?
C7 C1 C2 C3 -177.5(7) . . . . ?
C6 C1 C2 C8 179.5(7) . . . . ?
C7 C1 C2 C8 2.0(11) . . . . ?
C2 C1 C6 C5 0.4(12) . . . . ?
C7 C1 C6 C5 177.8(8) . . . . ?
C2 C1 C6 C11 -178.2(7) . . . . ?
C7 C1 C6 C11 -0.8(12) . . . . ?
C1 C6 C5 C4 -0.8(12) . . . . ?
C11 C6 C5 C4 177.8(7) . . . . ?
C1 C6 C5 C10 178.6(7) . . . . ?
C11 C6 C5 C10 -2.8(12) . . . . ?
C3 C4 C5 C6 0.8(11) . . . . ?
C40 C4 C5 C6 179.7(7) . . . . ?
C3 C4 C5 C10 -178.6(8) . . . . ?
C40 C4 C5 C10 0.4(11) . . . . ?
C5 C4 C3 C2 -0.4(11) . . . . ?
C40 C4 C3 C2 -179.4(7) . . . . ?
C5 C4 C3 C9 -178.3(7) . . . . ?
C40 C4 C3 C9 2.8(11) . . . . ?
C1 C2 C3 C4 0.0(12) . . . . ?
C8 C2 C3 C4 -179.5(7) . . . . ?
C1 C2 C3 C9 178.0(6) . . . . ?
C8 C2 C3 C9 -1.6(11) . . . . ?
O13 N1 O12 Eu1 177.8(7) . . . . ?
O11 N1 O12 Eu1 -1.6(9) . . . . ?
O7 Eu1 O12 N1 -12.5(6) . . . . ?
O1 Eu1 O12 N1 147.8(5) . . . . ?
O4 Eu1 O12 N1 -171.8(6) 3_667 . . . ?
O17 Eu1 O12 N1 -81.8(5) . . . . ?
O15 Eu1 O12 N1 109.8(6) . . . . ?
O11 Eu1 O12 N1 0.9(5) . . . . ?
O18 Eu1 O12 N1 -103.2(5) . . . . ?
O14 Eu1 O12 N1 65.1(6) . . . . ?
O13 N1 O11 Eu1 -177.8(7) . . . . ?
O12 N1 O11 Eu1 1.6(9) . . . . ?
O7 Eu1 O11 N1 167.8(6) . . . . ?
O1 Eu1 O11 N1 -144.2(5) . . . . ?
O4 Eu1 O11 N1 7.6(6) 3_667 . . . ?
O17 Eu1 O11 N1 79.5(5) . . . . ?
O15 Eu1 O11 N1 -65.6(5) . . . . ?
O18 Eu1 O11 N1 104.7(5) . . . . ?
O12 Eu1 O11 N1 -0.9(5) . . . . ?
O14 Eu1 O11 N1 -111.1(6) . . . . ?
C22 C20 C21 C22 0.3(15) . . . 3_566 ?
C23 C20 C21 C22 -178.0(7) . . . 3_566 ?
C22 C20 C21 C24 178.0(8) . . . . ?
C23 C20 C21 C24 -0.3(12) . . . . ?
C21 C20 C22 C21 -0.3(15) . . . 3_566 ?
C23 C20 C22 C21 178.0(7) . . . 3_566 ?
C21 C20 C22 C25 -178.8(8) . . . . ?
C23 C20 C22 C25 -0.5(13) . . . . ?
O16 N2 O15 Eu1 174.4(9) . . . . ?
O14 N2 O15 Eu1 -6.8(11) . . . . ?
O7 Eu1 O15 N2 13.2(8) . . . . ?
O1 Eu1 O15 N2 91.2(7) . . . . ?
O4 Eu1 O15 N2 174.2(7) 3_667 . . . ?
O17 Eu1 O15 N2 -126.6(7) . . . . ?
O11 Eu1 O15 N2 -60.4(7) . . . . ?
O18 Eu1 O15 N2 135.9(6) . . . . ?
O12 Eu1 O15 N2 -108.0(7) . . . . ?
O14 Eu1 O15 N2 4.1(7) . . . . ?
O16 N2 O14 Eu1 -174.4(8) . . . . ?
O15 N2 O14 Eu1 6.7(11) . . . . ?
O7 Eu1 O14 N2 -176.3(7) . . . . ?
O1 Eu1 O14 N2 -89.6(7) . . . . ?
O4 Eu1 O14 N2 -15.3(8) 3_667 . . . ?
O17 Eu1 O14 N2 123.6(6) . . . . ?
O15 Eu1 O14 N2 -3.9(6) . . . . ?
O11 Eu1 O14 N2 105.7(7) . . . . ?
O18 Eu1 O14 N2 -139.7(6) . . . . ?
O12 Eu1 O14 N2 58.5(7) . . . . ?
O1 P2 O3 C14 61.2(7) . . . . ?
O2 P2 O3 C14 -60.9(7) . . . . ?
C7 P2 O3 C14 -175.9(7) . . . . ?
O3 P2 O1 Eu1 -77.2(9) . . . . ?
O2 P2 O1 Eu1 44.8(9) . . . . ?
C7 P2 O1 Eu1 167.0(7) . . . . ?
O7 Eu1 O1 P2 -64.4(8) . . . . ?
O4 Eu1 O1 P2 92.5(8) 3_667 . . . ?
O17 Eu1 O1 P2 14.9(10) . . . . ?
O15 Eu1 O1 P2 168.0(9) . . . . ?
O11 Eu1 O1 P2 -110.6(8) . . . . ?
O18 Eu1 O1 P2 10.8(8) . . . . ?
O12 Eu1 O1 P2 131.6(8) . . . . ?
O14 Eu1 O1 P2 -142.3(9) . . . . ?
O1 P2 O2 C12 -174.5(7) . . . . ?
O3 P2 O2 C12 -50.7(8) . . . . ?
C7 P2 O2 C12 60.1(8) . . . . ?
O7 Eu1 O18 N3 -95.0(5) . . . . ?
O1 Eu1 O18 N3 176.0(6) . . . . ?
O4 Eu1 O18 N3 92.5(5) 3_667 . . . ?
O17 Eu1 O18 N3 0.3(5) . . . . ?
O15 Eu1 O18 N3 129.8(6) . . . . ?
O11 Eu1 O18 N3 -31.7(6) . . . . ?
O12 Eu1 O18 N3 27.0(6) . . . . ?
O14 Eu1 O18 N3 -132.2(6) . . . . ?
O7 Eu1 O17 N3 74.4(6) . . . . ?
O1 Eu1 O17 N3 -5.5(7) . . . . ?
O4 Eu1 O17 N3 -81.0(6) 3_667 . . . ?
O15 Eu1 O17 N3 -137.2(6) . . . . ?
O11 Eu1 O17 N3 150.5(7) . . . . ?
O18 Eu1 O17 N3 -0.3(5) . . . . ?
O12 Eu1 O17 N3 -155.8(7) . . . . ?
O14 Eu1 O17 N3 132.6(6) . . . . ?
C6 C1 C7 P2 90.3(9) . . . . ?
C2 C1 C7 P2 -92.2(8) . . . . ?
O1 P2 C7 C1 79.2(8) . . . . ?
O3 P2 C7 C1 -42.5(7) . . . . ?
O2 P2 C7 C1 -158.1(6) . . . . ?
P2 O2 C12 C13 141.2(8) . . . . ?
P2 O3 C14 C15 160.7(9) . . . . ?
O4 P3 O6 C16 -6.4(10) . . . . ?
O5 P3 O6 C16 117.3(9) . . . . ?
C40 P3 O6 C16 -132.8(9) . . . . ?
O4 P3 O5 C18 50.0(9) . . . . ?
O6 P3 O5 C18 -75.1(8) . . . . ?
C40 P3 O5 C18 173.8(8) . . . . ?
P3 O5 C18 C19 166.1(11) . . . . ?
O6 P3 O4 Eu1 -92.9(7) . . . 3_667 ?
O5 P3 O4 Eu1 147.3(5) . . . 3_667 ?
C40 P3 O4 Eu1 29.2(8) . . . 3_667 ?
O10 P4 O7 Eu1 85(3) . . . . ?
O8 P4 O7 Eu1 -155(3) . . . . ?
C23 P4 O7 Eu1 -32(3) . . . . ?
O1 Eu1 O7 P4 86(3) . . . . ?
O4 Eu1 O7 P4 26(3) 3_667 . . . ?
O17 Eu1 O7 P4 -41(3) . . . . ?
O15 Eu1 O7 P4 162(3) . . . . ?
O11 Eu1 O7 P4 -115(3) . . . . ?
O18 Eu1 O7 P4 10(3) . . . . ?
O12 Eu1 O7 P4 -105(3) . . . . ?
O14 Eu1 O7 P4 169(3) . . . . ?
O7 P4 O10 C26 45.0(8) . . . . ?
O8 P4 O10 C26 -78.8(8) . . . . ?
C23 P4 O10 C26 166.4(8) . . . . ?
O7 P4 O8 C28 27.8(10) . . . . ?
O10 P4 O8 C28 152.6(9) . . . . ?
C23 P4 O8 C28 -96.5(10) . . . . ?
P4 O10 C26 C27 -115.5(9) . . . . ?
C22 C20 C23 P4 91.0(9) . . . . ?
C21 C20 C23 P4 -90.7(9) . . . . ?
O7 P4 C23 C20 158.8(6) . . . . ?
O10 P4 C23 C20 35.4(8) . . . . ?
O8 P4 C23 C20 -76.0(7) . . . . ?
C3 C4 C40 P3 -93.5(8) . . . . ?
C5 C4 C40 P3 87.6(8) . . . . ?
O4 P3 C40 C4 -172.9(6) . . . . ?
O6 P3 C40 C4 -46.2(7) . . . . ?
O5 P3 C40 C4 64.4(7) . . . . ?
P3 O6 C16 C17 -166.3(10) . . . . ?
P4 O8 C28 C29 -145.2(11) . . . . ?
Eu1 O18 N3 O19 -179.7(8) . . . . ?
Eu1 O18 N3 O17 -0.5(9) . . . . ?
Eu1 O17 N3 O18 0.5(10) . . . . ?
Eu1 O17 N3 O19 179.7(8) . . . . ?
